data_7702170
loop_
_publ_author_name
'Benmansour, Samia'
'P\'erez-Herr\'aez, Irene'
'Cerezo-Navarrete, Christian'
'L\'opez-Mart\'inez, Gustavo'
'Mart\'inez Hern\'andez, Cristian'
'G\'omez-Garc\'ia, Carlos J'

_publ_section_title
;
 Solvent-modulation of the structure and dimensionality in
 lanthanoid-anilato coordination polymers.
;
_journal_issue 19
_journal_name_full 'Dalton transactions (Cambridge, England : 2003)'
_journal_page_first 6729
_journal_page_last 6741
_journal_paper_doi 10.1039/c8dt00143j
_journal_volume 47
_journal_year 2018
_chemical_formula_moiety 'C47 H33 Cl12 Er4 N6 O32 P2, H4 O2'
_chemical_formula_sum 'C47 H37 Cl12 Er4 N6 O34 P2'
_chemical_formula_weight 2386.20
_space_group_crystal_system monoclinic
_space_group_IT_number 12
_space_group_name_Hall '-I 2y'
_space_group_name_H-M_alt 'I 1 2/m 1'
_atom_sites_solution_hydrogens mixed
_audit_creation_method SHELXL-2014/7
_audit_update_record
;
2018-03-09 deposited with the CCDC.
2018-04-16 downloaded from the CCDC.
;
_cell_angle_alpha 90
_cell_angle_beta 92.245(2)
_cell_angle_gamma 90
_cell_formula_units_Z 2
_cell_length_a 9.6764(2)
_cell_length_b 16.2641(3)
_cell_length_c 24.5721(4)
_cell_measurement_reflns_used 3998
_cell_measurement_temperature 120(2)
_cell_measurement_theta_max 24.9270
_cell_measurement_theta_min 4.0490
_cell_volume 3864.14(12)
_computing_data_collection 'CrysAlisPro 1.171.38.41q (Rigaku OD, 2015)'
_computing_molecular_graphics 'Olex2 (Dolomanov et al., 2009)'
_computing_publication_material 'Olex2 (Dolomanov et al., 2009)'
_computing_structure_refinement 'SHELXL-2014/7 (Sheldrick, 2014)'
_computing_structure_solution 'SHELXT-2014 (Sheldrick, 2014)'
_diffrn_ambient_temperature 120(2)
_diffrn_measured_fraction_theta_full 0.997
_diffrn_measured_fraction_theta_max 0.997
_diffrn_measurement_device_type 'SuperNova, Single source at offset, Sapphire3'
_diffrn_measurement_method '\w scans'
_diffrn_radiation_type MoK\a
_diffrn_radiation_wavelength 0.71073
_diffrn_reflns_av_R_equivalents 0.0270
_diffrn_reflns_av_unetI/netI 0.0433
_diffrn_reflns_Laue_measured_fraction_full 0.997
_diffrn_reflns_Laue_measured_fraction_max 0.997
_diffrn_reflns_limit_h_max 11
_diffrn_reflns_limit_h_min -11
_diffrn_reflns_limit_k_max 18
_diffrn_reflns_limit_k_min -19
_diffrn_reflns_limit_l_max 29
_diffrn_reflns_limit_l_min -27
_diffrn_reflns_number 7480
_diffrn_reflns_point_group_measured_fraction_full 0.997
_diffrn_reflns_point_group_measured_fraction_max 0.997
_diffrn_reflns_theta_full 25.000
_diffrn_reflns_theta_max 25.038
_diffrn_reflns_theta_min 3.319
_diffrn_source 'micro-focus sealed X-ray tube'
_exptl_absorpt_coefficient_mu 4.842
_exptl_absorpt_correction_T_max 1.00000
_exptl_absorpt_correction_T_min 0.84640
_exptl_absorpt_correction_type multi-scan
_exptl_absorpt_process_details
;
CrysAlisPro 1.171.38.41q (Rigaku Oxford Diffraction, 2015)
Empirical absorption correction using spherical harmonics,
 implemented in SCALE3 ABSPACK scaling algorithm.
;
_exptl_crystal_colour purple
_exptl_crystal_density_diffrn 2.051
_exptl_crystal_description Hexagonalplate
_exptl_crystal_F_000 2278
_exptl_crystal_size_max 0.100
_exptl_crystal_size_mid 0.090
_exptl_crystal_size_min 0.010
_refine_diff_density_max 1.902
_refine_diff_density_min -2.785
_refine_diff_density_rms 0.299
_refine_ls_extinction_method none
_refine_ls_goodness_of_fit_ref 1.364
_refine_ls_hydrogen_treatment constr
_refine_ls_matrix_type full
_refine_ls_number_parameters 444
_refine_ls_number_reflns 3545
_refine_ls_number_restraints 771
_refine_ls_restrained_S_all 1.235
_refine_ls_R_factor_all 0.0758
_refine_ls_R_factor_gt 0.0714
_refine_ls_shift/su_max 0.021
_refine_ls_shift/su_mean 0.003
_refine_ls_structure_factor_coef Fsqd
_refine_ls_weighting_details 'w=1/[\s^2^(Fo^2^)+413.0208P] where P=(Fo^2^+2Fc^2^)/3'
_refine_ls_weighting_scheme calc
_refine_ls_wR_factor_gt 0.1757
_refine_ls_wR_factor_ref 0.1777
_reflns_Friedel_coverage 0.000
_reflns_number_gt 3281
_reflns_number_total 3545
_reflns_threshold_expression 'I > 2\s(I)'
_cod_data_source_file c8dt00143j2.cif
_cod_data_source_block shelx_Sam_CC99
_cod_original_sg_symbol_H-M 'I 2/m'
_cod_database_code 7702170
_shelx_shelxl_version_number 2014/7
_shelx_space_group_comment
;
The symmetry employed for this shelxl refinement is uniquely defined
by the following loop, which should always be used as a source of
symmetry information in preference to the above space-group names.
They are only intended as comments.
;
_shelx_estimated_absorpt_t_min 0.643
_shelx_estimated_absorpt_t_max 0.953

loop_
_space_group_symop_operation_xyz
'x, y, z'
'-x, y, -z'
'x+1/2, y+1/2, z+1/2'
'-x+1/2, y+1/2, -z+1/2'
'-x, -y, -z'
'x, -y, z'
'-x+1/2, -y+1/2, -z+1/2'
'x+1/2, -y+1/2, z+1/2'

loop_
_atom_site_label
_atom_site_type_symbol
_atom_site_fract_x
_atom_site_fract_y
_atom_site_fract_z
_atom_site_U_iso_or_equiv
_atom_site_adp_type
_atom_site_occupancy
_atom_site_site_symmetry_order
_atom_site_calc_flag
_atom_site_refinement_flags_posn
_atom_site_refinement_flags_adp
_atom_site_refinement_flags_occupancy
_atom_site_disorder_assembly
_atom_site_disorder_group
Er1 Er 0.43481(7) 0.5000 0.10634(3) 0.01105(14) Uani 1 2 d DS TU P . .
O1W O 0.3022(10) 0.5000 0.0243(4) 0.0136(9) Uani 1 2 d S TU P A .
O1D O 0.2545(10) 0.5000 0.1569(4) 0.0147(7) Uani 1 2 d S TU P A .
O2 O 0.5990(11) 0.5856(5) 0.0656(5) 0.0114(10) Uani 0.55 1 d D U P A 1
O3 O 0.3561(11) 0.6396(5) 0.0899(5) 0.0123(9) Uani 0.55 1 d D U P A 1
Er2 Er 0.79996(7) 0.5000 0.42801(3) 0.01169(15) Uani 1 2 d S TU P . .
O2W O 0.5598(11) 0.5000 0.4331(4) 0.0185(13) Uani 1 2 d S TU P . .
O3W O 0.7959(11) 0.5000 0.5226(4) 0.0162(17) Uani 1 2 d S TU P . .
C1 C 0.6750(12) 0.7193(6) 0.0428(7) 0.0122(8) Uani 0.45 1 d D U P A 2
Cl1 Cl 0.8472(5) 0.6856(3) 0.0352(2) 0.0226(10) Uani 0.55 1 d D U P A 1
C2 C 0.5844(11) 0.6638(6) 0.0663(6) 0.0105(9) Uani 0.55 1 d D U P A 1
C3 C 0.4413(11) 0.6944(6) 0.0809(7) 0.0119(10) Uani 0.55 1 d D U P A 1
C4 C 0.4141(11) 0.7801(6) 0.0810(6) 0.0104(11) Uani 0.55 1 d D U P A 1
Cl4 Cl 0.2526(5) 0.8141(3) 0.0977(2) 0.0224(10) Uani 0.55 1 d D U P A 1
C5 C 0.5158(11) 0.8358(6) 0.0706(6) 0.0109(10) Uani 0.55 1 d D U P A 1
C6 C 0.6562(12) 0.8048(6) 0.0513(8) 0.0118(8) Uani 0.45 1 d D U P A 2
O5 O 0.5051(13) 0.9143(6) 0.0701(5) 0.0113(17) Uani 0.55 1 d D U P A 1
O6 O 0.7465(11) 0.8601(6) 0.0462(5) 0.0084(12) Uani 0.55 1 d D U P A 1
C11 C 0.65574(5) 0.58464(12) 0.26186(5) 0.0178(8) Uani 0.5 1 d G U P A -1
C16A C 0.69154(7) 0.54305(12) 0.30978(5) 0.0117(8) Uani 0.5 1 d G U P A -1
C16B C 0.66072(9) 0.45997(12) 0.31473(7) 0.0254(8) Uani 0.5 1 d G U P A -1
C11' C 0.59412(9) 0.41849(12) 0.27175(8) 0.0172(8) Uani 0.5 1 d G U P A -1
C12B C 0.55832(8) 0.46009(13) 0.22384(7) 0.0259(8) Uani 0.5 1 d G U P A -1
C12A C 0.58913(6) 0.54317(13) 0.21889(5) 0.0137(8) Uani 0.5 1 d G U P A -1
Cl12 Cl 0.69311(11) 0.6883(2) 0.25480(9) 0.0312(12) Uani 0.5 1 d . U P A -1
O12B O 0.49429(5) 0.42083(12) 0.18230(5) 0.0161(8) Uani 0.5 1 d . U P A -1
P1D P 0.1221(4) 0.5000 0.18610(17) 0.0179(5) Uani 1 2 d S TU P . .
O11W O 0.0000 0.8714(8) 0.0000 0.040(4) Uani 1 2 d S T P . .
H11A H -0.0503 0.8348 -0.0173 0.061 Uiso 0.5 1 d R U P . .
H11B H -0.0298 0.8712 0.0330 0.061 Uiso 0.5 1 d R U P . .
O12A O 0.55243(5) 0.57763(12) 0.17295(5) 0.0127(8) Uani 0.5 1 d . U P A -1
O16A O 0.75355(12) 0.5792(3) 0.35073(10) 0.0118(8) Uani 0.5 1 d . U P A -1
O16B O 0.69403(12) 0.4213(3) 0.35927(10) 0.0176(9) Uani 0.5 1 d . U P A -1
Cl11 Cl 0.55353(11) 0.3092(2) 0.27831(9) 0.0272(11) Uani 0.5 1 d . U P A -1
O2A O 0.5803(13) 0.5863(6) 0.0561(5) 0.0123(9) Uani 0.45 1 d D U P A 2
O3A O 0.3610(12) 0.6421(6) 0.1029(6) 0.0122(8) Uani 0.45 1 d D U P A 2
C1A C 0.6807(11) 0.7202(6) 0.0537(6) 0.0094(10) Uani 0.55 1 d D U P A 1
Cl1A Cl 0.8203(5) 0.6896(3) 0.0142(2) 0.0143(9) Uani 0.45 1 d D U P A 2
C2A C 0.5739(12) 0.6645(6) 0.0619(7) 0.0119(7) Uani 0.45 1 d D U P A 2
C3A C 0.4442(12) 0.6956(6) 0.0890(7) 0.0109(8) Uani 0.45 1 d D U P A 2
C4A C 0.4228(12) 0.7813(6) 0.0947(7) 0.0137(9) Uani 0.45 1 d D U P A 2
Cl4A Cl 0.2707(6) 0.8146(4) 0.1218(3) 0.0318(11) Uani 0.45 1 d D U P A 2
C5A C 0.5197(12) 0.8370(7) 0.0793(7) 0.0110(8) Uani 0.45 1 d D U P A 2
C6A C 0.6568(11) 0.8062(6) 0.0569(6) 0.0095(10) Uani 0.55 1 d D U P A 1
O5A O 0.5123(15) 0.9154(6) 0.0831(6) 0.0110(16) Uani 0.45 1 d D U P A 2
O6A O 0.7317(13) 0.8615(8) 0.0370(6) 0.0114(11) Uani 0.45 1 d D U P A 2
N2 N -0.0036(15) 0.4571(4) 0.1517(3) 0.0203(7) Uani 0.5 1 d D U P A -1
N3 N 0.1512(7) 0.4464(5) 0.2446(3) 0.0212(6) Uani 0.5 1 d D U P A -1
N4 N 0.0681(5) 0.5912(5) 0.1987(6) 0.0200(9) Uani 0.5 1 d D U P A -1
C7 C 0.2458(8) 0.3753(5) 0.2450(5) 0.0214(7) Uani 0.5 1 d D U P A -1
H7A H 0.2775 0.3660 0.2081 0.032 Uiso 0.5 1 calc R U P A -1
H7B H 0.1972 0.3264 0.2574 0.032 Uiso 0.5 1 calc R U P A -1
H7C H 0.3256 0.3865 0.2697 0.032 Uiso 0.5 1 calc R U P A -1
C3AA C -0.0790(5) 0.6130(10) 0.2028(11) 0.040(3) Uani 0.5 1 d D U P A -1
H3AA H -0.1349 0.5627 0.2026 0.061 Uiso 0.5 1 calc R U P A -1
H3AB H -0.1080 0.6476 0.1717 0.061 Uiso 0.5 1 calc R U P A -1
H3AC H -0.0919 0.6431 0.2367 0.061 Uiso 0.5 1 calc R U P A -1
C4AA C 0.0654(8) 0.4545(8) 0.2926(3) 0.0408(15) Uani 0.5 1 d D U P A -1
H4AA H 0.1243 0.4690 0.3245 0.061 Uiso 0.5 1 calc R U P A -1
H4AB H 0.0187 0.4022 0.2992 0.061 Uiso 0.5 1 calc R U P A -1
H4AC H -0.0038 0.4977 0.2859 0.061 Uiso 0.5 1 calc R U P A -1
C2AA C -0.040(2) 0.3694(3) 0.1538(5) 0.0376(18) Uani 0.5 1 d D U P A -1
H2AA H 0.0079 0.3397 0.1254 0.056 Uiso 0.5 1 calc R U P A -1
H2AB H -0.1400 0.3630 0.1479 0.056 Uiso 0.5 1 calc R U P A -1
H2AC H -0.0116 0.3471 0.1896 0.056 Uiso 0.5 1 calc R U P A -1
C0AA C -0.039(2) 0.5000 0.1002(3) 0.0210(14) Uani 0.5 2 d DS TU P . .
H0AB H -0.0290 0.5594 0.1055 0.031 Uiso 0.25 1 calc R U P A -1
H0AC H -0.1351 0.4874 0.0888 0.031 Uiso 0.25 1 calc R U P A -1
H0AA H 0.0227 0.4816 0.0720 0.031 Uiso 0.25 1 calc R U P A -1
C8 C 0.1675(7) 0.6562(5) 0.2152(8) 0.0258(17) Uani 0.5 1 d D U P A -1
H8A H 0.1662 0.6642 0.2547 0.039 Uiso 0.5 1 calc R U P A -1
H8B H 0.1416 0.7077 0.1967 0.039 Uiso 0.5 1 calc R U P A -1
H8C H 0.2606 0.6400 0.2051 0.039 Uiso 0.5 1 calc R U P A -1

loop_
_atom_site_aniso_label
_atom_site_aniso_U_11
_atom_site_aniso_U_22
_atom_site_aniso_U_33
_atom_site_aniso_U_23
_atom_site_aniso_U_13
_atom_site_aniso_U_12
Er1 0.0137(3) 0.0062(3) 0.0134(3) 0.000 0.0029(2) 0.000
O1W 0.0163(17) 0.0089(18) 0.0157(13) 0.000 0.0007(11) 0.000
O1D 0.0162(9) 0.0114(15) 0.0168(12) 0.000 0.0030(7) 0.000
O2 0.0134(13) 0.0080(9) 0.013(3) 0.0004(8) 0.0015(12) 0.0006(7)
O3 0.0133(11) 0.0084(9) 0.015(2) -0.0002(9) 0.0019(10) 0.0006(7)
Er2 0.0146(3) 0.0058(3) 0.0146(3) 0.000 0.0001(2) 0.000
O2W 0.0174(15) 0.021(3) 0.0169(19) 0.000 0.0011(12) 0.000
O3W 0.022(3) 0.011(4) 0.0157(14) 0.000 -0.0003(13) 0.000
C1 0.0137(10) 0.0090(8) 0.014(2) 0.0004(8) 0.0014(10) 0.0002(6)
Cl1 0.0169(11) 0.0103(17) 0.041(2) 0.0010(16) 0.0113(11) 0.0022(10)
C2 0.0129(8) 0.0081(8) 0.011(3) 0.0003(7) 0.0005(9) 0.0006(6)
C3 0.0132(9) 0.0087(8) 0.014(3) 0.0000(7) 0.0014(9) 0.0005(6)
C4 0.0128(9) 0.0088(8) 0.010(3) -0.0003(8) -0.0005(10) 0.0005(6)
Cl4 0.0161(11) 0.0131(17) 0.039(2) 0.0014(16) 0.0085(11) 0.0022(10)
C5 0.0128(8) 0.0086(8) 0.011(3) -0.0004(8) 0.0002(9) 0.0008(6)
C6 0.0133(10) 0.0090(8) 0.0129(19) 0.0005(7) 0.0009(9) 0.0002(6)
O5 0.013(2) 0.0085(9) 0.012(5) -0.0004(9) 0.000(2) 0.0008(8)
O6 0.0115(12) 0.0081(12) 0.005(3) 0.0005(12) -0.0020(12) 0.0008(9)
C11 0.023(2) 0.0141(10) 0.0163(9) 0.0011(7) -0.0018(9) -0.0037(9)
C16A 0.0081(19) 0.0133(8) 0.0139(8) -0.0004(6) 0.0040(8) 0.0001(8)
C16B 0.040(2) 0.0156(9) 0.0202(9) 0.0028(6) -0.0079(9) -0.0080(8)
C11' 0.021(2) 0.0138(10) 0.0171(9) 0.0007(7) -0.0001(9) -0.0025(9)
C12B 0.040(2) 0.0155(9) 0.0209(9) 0.0034(6) -0.0085(9) -0.0084(8)
C12A 0.0135(19) 0.0134(9) 0.0144(9) 0.0004(6) 0.0027(8) -0.0015(8)
Cl12 0.053(3) 0.0153(11) 0.025(2) 0.0039(11) -0.012(2) -0.0110(11)
O12B 0.0185(16) 0.0124(12) 0.0173(11) 0.0015(8) 0.0002(10) -0.0017(10)
P1D 0.0173(9) 0.0155(9) 0.0213(9) 0.000 0.0055(6) 0.000
O11W 0.024(6) 0.030(7) 0.068(9) 0.000 0.013(6) 0.000
O12A 0.0133(18) 0.0115(12) 0.0136(10) -0.0006(8) 0.0031(9) -0.0011(10)
O16A 0.0099(18) 0.0113(12) 0.0144(10) 0.0002(8) 0.0019(9) 0.0013(10)
O16B 0.022(2) 0.0138(12) 0.0168(10) 0.0003(7) -0.0002(9) -0.0027(11)
Cl11 0.042(3) 0.0145(11) 0.025(2) 0.0025(11) -0.007(2) -0.0073(11)
O2A 0.0145(14) 0.0088(9) 0.014(2) 0.0003(8) 0.0022(12) 0.0000(7)
O3A 0.0138(11) 0.0086(9) 0.0144(19) -0.0005(8) 0.0017(10) 0.0000(7)
C1A 0.0126(10) 0.0081(8) 0.007(3) 0.0000(8) -0.0001(10) 0.0006(6)
Cl1A 0.0147(12) 0.0107(18) 0.0177(18) -0.0002(14) 0.0028(11) 0.0008(11)
C2A 0.0137(9) 0.0089(8) 0.0131(18) 0.0002(7) 0.0010(9) 0.0001(6)
C3A 0.0129(10) 0.0090(8) 0.0105(19) -0.0002(7) -0.0003(9) -0.0002(6)
C4A 0.0148(10) 0.0092(8) 0.017(2) -0.0004(8) 0.0032(10) -0.0003(6)
Cl4A 0.0242(13) 0.012(2) 0.061(3) -0.0030(17) 0.0233(12) -0.0007(11)
C5A 0.0128(10) 0.0091(8) 0.0111(19) 0.0002(8) -0.0002(9) 0.0002(6)
C6A 0.0124(9) 0.0082(8) 0.008(3) 0.0000(8) -0.0006(9) 0.0006(6)
O5A 0.012(3) 0.0090(9) 0.012(4) 0.0001(9) -0.001(2) 0.0001(9)
O6A 0.0129(14) 0.0088(12) 0.012(3) 0.0004(11) 0.0007(13) 0.0003(9)
N2 0.0192(13) 0.0169(11) 0.0249(12) 0.0019(8) 0.0031(9) -0.0016(9)
N3 0.0225(11) 0.0191(10) 0.0223(9) 0.0017(7) 0.0059(8) 0.0019(9)
N4 0.0186(11) 0.0159(10) 0.026(2) -0.0002(9) 0.0057(10) 0.0004(7)
C7 0.0227(12) 0.0195(11) 0.0225(14) 0.0021(10) 0.0061(11) 0.0021(10)
C3AA 0.0189(12) 0.020(3) 0.082(9) -0.015(3) 0.0076(12) 0.0003(11)
C4AA 0.049(2) 0.043(4) 0.0316(14) 0.0154(14) 0.0218(12) 0.0254(18)
C2AA 0.050(4) 0.0201(12) 0.042(4) 0.0088(12) -0.018(3) -0.0114(12)
C0AA 0.024(3) 0.0146(19) 0.0245(13) 0.000 0.0017(13) 0.000
C8 0.0194(16) 0.0184(15) 0.040(5) -0.0063(15) 0.0076(16) -0.0005(11)

loop_
_atom_type_symbol
_atom_type_description
_atom_type_scat_dispersion_real
_atom_type_scat_dispersion_imag
_atom_type_scat_source
C C 0.0033 0.0016 'International Tables Vol C Tables 4.2.6.8 and 6.1.1.4'
H H 0.0000 0.0000 'International Tables Vol C Tables 4.2.6.8 and 6.1.1.4'
Cl Cl 0.1484 0.1585 'International Tables Vol C Tables 4.2.6.8 and 6.1.1.4'
Er Er -0.2586 4.9576 'International Tables Vol C Tables 4.2.6.8 and 6.1.1.4'
N N 0.0061 0.0033 'International Tables Vol C Tables 4.2.6.8 and 6.1.1.4'
O O 0.0106 0.0060 'International Tables Vol C Tables 4.2.6.8 and 6.1.1.4'
P P 0.1023 0.0942 'International Tables Vol C Tables 4.2.6.8 and 6.1.1.4'

loop_
_geom_angle_atom_site_label_1
_geom_angle_atom_site_label_2
_geom_angle_atom_site_label_3
_geom_angle
_geom_angle_site_symmetry_1
_geom_angle_site_symmetry_3
O1D Er1 O12B 73.8(2) . .
O1D Er1 O12A 88.8(2) . .
O12B Er1 O12A 68.69(6) . .
O1D Er1 O1W 93.8(4) . .
O12B Er1 O1W 143.20(10) . .
O12A Er1 O1W 147.09(5) . .
O1D Er1 O2 143.8(2) . 6_565
O12B Er1 O2 82.2(3) . 6_565
O12A Er1 O2 107.4(3) . 6_565
O1W Er1 O2 89.4(3) . 6_565
O1D Er1 O2 143.8(2) . .
O12B Er1 O2 121.2(3) . .
O12A Er1 O2 70.2(3) . .
O1W Er1 O2 89.4(3) . .
O2 Er1 O2 72.1(5) 6_565 .
O1D Er1 O2A 143.3(3) . .
O1W Er1 O2A 82.4(4) . .
O1D Er1 O2A 143.3(3) . 6_565
O1W Er1 O2A 82.4(4) . 6_565
O2A Er1 O2A 72.6(5) . 6_565
O1D Er1 O3A 77.2(3) . 6_565
O1W Er1 O3A 79.6(3) . 6_565
O2A Er1 O3A 136.7(4) . 6_565
O2A Er1 O3A 66.2(4) 6_565 6_565
O1D Er1 O3A 77.2(3) . .
O1W Er1 O3A 79.6(3) . .
O2A Er1 O3A 66.2(4) . .
O2A Er1 O3A 136.7(4) 6_565 .
O3A Er1 O3A 145.6(6) 6_565 .
O1D Er1 O3 80.9(3) . 6_565
O12B Er1 O3 71.4(3) . 6_565
O12A Er1 O3 140.1(3) . 6_565
O1W Er1 O3 72.5(3) . 6_565
O2 Er1 O3 65.8(3) 6_565 6_565
O2 Er1 O3 133.9(4) . 6_565
O1D Er1 O3 80.9(3) . .
O12B Er1 O3 136.0(3) . .
O12A Er1 O3 75.6(3) . .
O1W Er1 O3 72.5(3) . .
O2 Er1 O3 133.9(4) 6_565 .
O2 Er1 O3 65.8(3) . .
O3 Er1 O3 139.0(5) 6_565 .
P1D O1D Er1 174.1(7) . .
C2 O2 Er1 120.1(8) . .
C3 O3 Er1 119.8(8) . .
O5A Er2 O5A 73.4(6) 7_665 4_645
O16A Er2 O16B 69.27(13) . .
O5A Er2 O3W 99.4(4) 7_665 .
O5A Er2 O3W 99.4(4) 4_645 .
O16A Er2 O3W 143.73(12) . .
O16B Er2 O3W 134.56(19) . .
O5A Er2 O2W 143.0(3) 7_665 .
O5A Er2 O2W 143.0(3) 4_645 .
O16A Er2 O2W 83.3(2) . .
O16B Er2 O2W 68.1(2) . .
O3W Er2 O2W 83.7(4) . .
O16A Er2 O5 79.4(3) . 7_665
O16B Er2 O5 132.3(3) . 7_665
O3W Er2 O5 91.5(4) . 7_665
O2W Er2 O5 143.3(3) . 7_665
O16A Er2 O5 118.4(3) . 4_645
O16B Er2 O5 91.1(3) . 4_645
O3W Er2 O5 91.5(4) . 4_645
O2W Er2 O5 143.3(3) . 4_645
O5 Er2 O5 72.9(5) 7_665 4_645
O16A Er2 O6 70.1(3) . 7_665
O16B Er2 O6 129.0(3) . 7_665
O3W Er2 O6 74.1(3) . 7_665
O2W Er2 O6 77.8(2) . 7_665
O5 Er2 O6 65.9(3) 7_665 7_665
O5 Er2 O6 135.6(4) 4_645 7_665
O16A Er2 O6 134.9(3) . 4_645
O16B Er2 O6 65.8(3) . 4_645
O3W Er2 O6 74.1(3) . 4_645
O2W Er2 O6 77.8(2) . 4_645
O5 Er2 O6 135.6(4) 7_665 4_645
O5 Er2 O6 65.9(3) 4_645 4_645
O6 Er2 O6 141.7(5) 7_665 4_645
O5A Er2 O6A 66.4(4) 7_665 7_665
O5A Er2 O6A 134.9(4) 4_645 7_665
O3W Er2 O6A 68.9(3) . 7_665
O2W Er2 O6A 80.9(3) . 7_665
O5A Er2 O6A 134.9(4) 7_665 4_645
O5A Er2 O6A 66.4(4) 4_645 4_645
O3W Er2 O6A 68.9(3) . 4_645
O2W Er2 O6A 80.9(3) . 4_645
O6A Er2 O6A 135.4(6) 7_665 4_645
C2A C1 C6 118.2(11) . .
C2A C1 Cl1A 124.2(9) . .
C6 C1 Cl1A 117.5(9) . .
O2 C2 C1A 126.4(10) . .
O2 C2 C3 115.4(9) . .
C1A C2 C3 118.1(9) . .
O3 C3 C4 125.6(10) . .
O3 C3 C2 115.0(9) . .
C4 C3 C2 119.4(9) . .
C5 C4 C3 121.1(9) . .
C5 C4 Cl4 119.8(8) . .
C3 C4 Cl4 119.1(8) . .
O5 C5 C4 127.1(10) . .
O5 C5 C6A 113.1(10) . .
C4 C5 C6A 119.8(9) . .
O6A C6 C1 127.5(13) . .
O6A C6 C5A 112.6(10) . .
C1 C6 C5A 119.8(10) . .
C5 O5 Er2 121.8(9) . 7_665
C6A O6 Er2 117.6(8) . 7_665
C16A C11 C12A 120.0 . .
C16A C11 Cl12 120.79(9) . .
C12A C11 Cl12 119.21(9) . .
O16A C16A C16B 117.9(2) . .
O16A C16A C11 122.1(2) . .
C16B C16A C11 120.0 . .
O16B C16B C11' 119.99(19) . .
O16B C16B C16A 120.01(19) . .
C11' C16B C16A 120.0 . .
C16B C11' C12B 120.0 . .
C16B C11' Cl11 119.97(12) . .
C12B C11' Cl11 120.03(12) . .
O12B C12B C12A 119.51(15) . .
O12B C12B C11' 120.49(15) . .
C12A C12B C11' 120.0 . .
O12A C12A C12B 116.34(12) . .
O12A C12A C11 123.66(12) . .
C12B C12A C11 120.0 . .
C12B O12B Er1 116.25(15) . .
O1D P1D N4 112.6(4) . .
O1D P1D N2 113.0(6) . .
N4 P1D N2 104.8(5) . .
O1D P1D N3 106.9(4) . .
N4 P1D N3 110.8(6) . .
N2 P1D N3 108.6(4) . .
C12A O12A Er1 119.14(14) . .
C16A O16A Er2 116.9(3) . .
C16B O16B Er2 115.8(3) . .
C2A O2A Er1 119.8(9) . .
C3A O3A Er1 119.1(8) . .
C2 C1A C6A 122.7(10) . .
C2 C1A Cl1 118.8(8) . .
C6A C1A Cl1 118.4(8) . .
O2A C2A C1 123.4(11) . .
O2A C2A C3A 114.9(10) . .
C1 C2A C3A 121.7(9) . .
O3A C3A C4A 124.3(11) . .
O3A C3A C2A 116.1(10) . .
C4A C3A C2A 119.6(10) . .
C5A C4A C3A 121.3(11) . .
C5A C4A Cl4A 120.2(9) . .
C3A C4A Cl4A 118.5(9) . .
O5A C5A C4A 126.7(12) . .
O5A C5A C6 114.0(11) . .
C4A C5A C6 119.2(9) . .
O6 C6A C1A 123.7(10) . .
O6 C6A C5 117.4(9) . .
C1A C6A C5 118.8(9) . .
C5A O5A Er2 122.7(10) . 7_665
C6 O6A Er2 120.3(10) . 7_665
C2AA N2 C0AA 116.2(8) . .
C2AA N2 P1D 125.2(9) . .
C0AA N2 P1D 113.1(9) . .
C7 N3 C4AA 115.8(7) . .
C7 N3 P1D 119.4(7) . .
C4AA N3 P1D 123.5(6) . .
C3AA N4 C8 115.5(8) . .
C3AA N4 P1D 123.9(8) . .
C8 N4 P1D 120.1(5) . .

loop_
_geom_bond_atom_site_label_1
_geom_bond_atom_site_label_2
_geom_bond_distance
_geom_bond_site_symmetry_2
Er1 O1D 2.181(10) .
Er1 O12B 2.3213(16) .
Er1 O12A 2.3286(14) .
Er1 O1W 2.348(10) .
Er1 O2 2.365(9) 6_565
Er1 O2 2.365(9) .
Er1 O2A 2.369(11) .
Er1 O2A 2.369(11) 6_565
Er1 O3A 2.419(10) 6_565
Er1 O3A 2.419(10) .
Er1 O3 2.423(9) 6_565
Er1 O3 2.423(9) .
O1D P1D 1.493(11) .
O2 C2 1.281(12) .
O3 C3 1.241(13) .
Er2 O5A 2.304(14) 7_665
Er2 O5A 2.304(13) 4_645
Er2 O16A 2.324(3) .
Er2 O16B 2.325(3) .
Er2 O3W 2.327(10) .
Er2 O2W 2.332(10) .
Er2 O5 2.344(11) 7_665
Er2 O5 2.344(11) 4_645
Er2 O6 2.409(11) 7_665
Er2 O6 2.409(11) 4_645
Er2 O6A 2.435(13) 7_665
Er2 O6A 2.435(13) 4_645
C1 C2A 1.416(17) .
C1 C6 1.418(14) .
C1 Cl1A 1.669(13) .
Cl1 C1A 1.783(12) .
C2 C1A 1.353(15) .
C2 C3 1.528(13) .
C3 C4 1.417(13) .
C4 C5 1.369(13) .
C4 Cl4 1.723(11) .
C5 O5 1.281(13) .
C5 C6A 1.498(15) .
C6 O6A 1.238(18) .
C6 C5A 1.601(18) .
O5 Er2 2.344(11) 7_665
O6 C6A 1.268(15) .
O6 Er2 2.409(11) 7_665
C11 C16A 1.3900 .
C11 C12A 1.3900 .
C11 Cl12 1.735(4) .
C16A O16A 1.293(3) .
C16A C16B 1.3900 .
C16B O16B 1.292(4) .
C16B C11' 1.3900 .
C11' C12B 1.3900 .
C11' Cl11 1.829(4) .
C12B O12B 1.3356(18) .
C12B C12A 1.3900 .
C12A O12A 1.297(2) .
P1D N4 1.606(9) .
P1D N2 1.613(12) .
P1D N3 1.696(9) .
O2A C2A 1.283(13) .
O3A C3A 1.243(14) .
C1A C6A 1.419(13) .
C2A C3A 1.529(15) .
C3A C4A 1.417(13) .
C4A C5A 1.367(14) .
C4A Cl4A 1.726(12) .
C5A O5A 1.281(14) .
O5A Er2 2.304(13) 7_665
O6A Er2 2.435(13) 7_665
N2 C2AA 1.471(7) .
N2 C0AA 1.473(7) .
N3 C7 1.473(7) .
N3 C4AA 1.474(7) .
N4 C3AA 1.474(7) .
N4 C8 1.476(8) .
